data_4023495
loop_
_publ_author_name
'Ivan V. Korendovych'
'Mimi Cho'
'Olga V. Makhlynets'
'Phillip L. Butler'
'Richard J. Staples'
'Elena V. Rybak-Akimova'

_publ_section_title
;
 Anion and Carboxylic Acid Binding to Monotopic and Ditopic
 Amidopyridine Macrocycles
;
_journal_name_full 'Journal of Organic Chemistry'
_journal_page_first 4771
_journal_page_last 4782
_journal_paper_doi 10.1021/jo800128r
_journal_volume 73
_journal_year 2008
_chemical_formula_moiety 'C13 H20 N5 O2, Cl O4 '
_chemical_formula_sum 'C13 H20 Cl N5 O6'
_chemical_formula_weight 377.79
_chemical_name_systematic
; 
 ? 
;
_space_group_IT_number 33
_symmetry_cell_setting orthorhombic
_symmetry_space_group_name_Hall 'P 2c -2n'
_symmetry_space_group_name_H-M 'P n a 21'
_atom_sites_solution_hydrogens geom
_atom_sites_solution_primary direct
_atom_sites_solution_secondary difmap
_audit_creation_method SHELXL-97
_cell_angle_alpha 90.00
_cell_angle_beta 90.00
_cell_angle_gamma 90.00
_cell_formula_units_Z 4
_cell_length_a 11.5718(16)
_cell_length_b 15.192(2)
_cell_length_c 9.5817(15)
_cell_measurement_temperature 293(2)
_cell_volume 1684.4(4)
_computing_structure_refinement 'SHELXL-97 (Sheldrick, 1997)'
_computing_structure_solution 'SHELXS-97 (Sheldrick, 1990)'
_diffrn_ambient_temperature 293(2)
_diffrn_measured_fraction_theta_full 1.000
_diffrn_measured_fraction_theta_max 1.000
_diffrn_measurement_device_type CCD
_diffrn_measurement_method 'phi and omega scans'
_diffrn_radiation_monochromator graphite
_diffrn_radiation_source 'sealed tube'
_diffrn_radiation_type MoK\a
_diffrn_radiation_wavelength 0.71073
_diffrn_reflns_av_R_equivalents 0.0663
_diffrn_reflns_av_sigmaI/netI 0.0789
_diffrn_reflns_limit_h_max 12
_diffrn_reflns_limit_h_min -12
_diffrn_reflns_limit_k_max 16
_diffrn_reflns_limit_k_min -15
_diffrn_reflns_limit_l_max 10
_diffrn_reflns_limit_l_min -9
_diffrn_reflns_number 7316
_diffrn_reflns_theta_full 23.28
_diffrn_reflns_theta_max 23.28
_diffrn_reflns_theta_min 2.21
_exptl_absorpt_coefficient_mu 0.269
_exptl_absorpt_correction_type none
_exptl_crystal_colour orange
_exptl_crystal_density_diffrn 1.490
_exptl_crystal_density_method 'not measured'
_exptl_crystal_description needle
_exptl_crystal_F_000 792
_exptl_crystal_size_max 0.18
_exptl_crystal_size_mid 0.10
_exptl_crystal_size_min 0.08
_refine_diff_density_max 0.432
_refine_diff_density_min -0.263
_refine_diff_density_rms 0.071
_refine_ls_abs_structure_details 'Flack H D (1983), Acta Cryst. A39, 876-881'
_refine_ls_abs_structure_Flack 0.0(2)
_refine_ls_extinction_method none
_refine_ls_goodness_of_fit_ref 0.859
_refine_ls_hydrogen_treatment constr
_refine_ls_matrix_type full
_refine_ls_number_parameters 221
_refine_ls_number_reflns 2220
_refine_ls_number_restraints 1
_refine_ls_restrained_S_all 0.859
_refine_ls_R_factor_all 0.1526
_refine_ls_R_factor_gt 0.0864
_refine_ls_shift/su_max 0.001
_refine_ls_shift/su_mean 0.000
_refine_ls_structure_factor_coef Fsqd
_refine_ls_weighting_details 'calc w=1/[\s^2^(Fo^2^)+(0.1844P)^2^+0.0000P] where P=(Fo^2^+2Fc^2^)/3'
_refine_ls_weighting_scheme calc
_refine_ls_wR_factor_gt 0.2370
_refine_ls_wR_factor_ref 0.2800
_reflns_number_gt 905
_reflns_number_total 2220
_reflns_threshold_expression >2sigma(I)
_cod_data_source_file jo800128r-File003.cif
_cod_data_source_block 623337
_cod_database_code 4023495

loop_
_publ_contact_author_name
_publ_contact_author_address
_publ_contact_author_email
_publ_contact_author_fax
_publ_contact_author_phone
'Prof. Elena V. Rybak-Akimova'
;
Department of Chemistry
Tufts University
62 Talbot Avenue 
Medford, MA 02155
USA
;
elena.rybak-akimova@tufts.edu '1 617 627 3443' '1 617 627 3413'

loop_
_symmetry_equiv_pos_as_xyz
'x, y, z'
'-x, -y, z+1/2'
'x+1/2, -y+1/2, z'
'-x+1/2, y+1/2, z+1/2'

loop_
_atom_site_label
_atom_site_type_symbol
_atom_site_fract_x
_atom_site_fract_y
_atom_site_fract_z
_atom_site_U_iso_or_equiv
_atom_site_adp_type
_atom_site_occupancy
_atom_site_symmetry_multiplicity
_atom_site_calc_flag
_atom_site_refinement_flags
_atom_site_disorder_assembly
_atom_site_disorder_group
O6 O 0.1860(11) 0.4583(7) 0.9368(11) 0.163(4) Uani 1 1 d . A .
Cl1 Cl 0.2152(3) 0.4401(2) 0.7942(4) 0.1088(11) Uani 1 1 d . . .
O4 O 0.263(3) 0.3561(19) 0.800(4) 0.184(7) Uiso 0.511(12) 1 d P A 1
O5 O 0.1294(19) 0.4775(16) 0.712(3) 0.166(6) Uiso 0.511(12) 1 d P A 1
O3 O 0.317(2) 0.4941(16) 0.782(3) 0.170(6) Uiso 0.511(12) 1 d P A 1
O13 O 0.325(3) 0.3858(17) 0.775(3) 0.170(6) Uiso 0.489(12) 1 d P A 2
O15 O 0.262(2) 0.5169(18) 0.729(3) 0.166(6) Uiso 0.489(12) 1 d P A 2
O14 O 0.133(2) 0.3813(18) 0.727(3) 0.184(7) Uiso 0.489(12) 1 d P A 2
C1 C 0.4957(9) 0.3610(6) 0.0388(11) 0.073(3) Uani 1 1 d . . .
N3 N 0.4976(7) 0.5147(5) 0.0521(9) 0.084(2) Uani 1 1 d . . .
H3A H 0.4692 0.5041 0.1333 0.100 Uiso 1 1 calc R . .
N2 N 0.2252(8) 0.3774(6) 0.2837(13) 0.103(3) Uani 1 1 d . . .
H2A H 0.2637 0.4182 0.2422 0.124 Uiso 1 1 calc R . .
C3 C 0.4994(10) 0.2027(7) 0.0463(13) 0.093(3) Uani 1 1 d . . .
H3 H 0.5324 0.1496 0.0190 0.111 Uiso 1 1 calc R . .
C14 C 0.5284(9) 0.4456(7) -0.0194(14) 0.081(3) Uani 1 1 d . . .
N5 N 0.1438(8) 0.5457(7) 0.2370(12) 0.110(3) Uani 1 1 d . . .
H5A H 0.0785 0.5340 0.1897 0.132 Uiso 0.75 1 calc PR . .
H5B H 0.2023 0.5188 0.1922 0.132 Uiso 0.75 1 calc PR . .
C5 C 0.3636(9) 0.2879(7) 0.1741(12) 0.078(3) Uani 1 1 d . . .
O2 O 0.2103(6) 0.2337(5) 0.3125(10) 0.117(3) Uani 1 1 d . . .
N1 N 0.4054(7) 0.3613(5) 0.1263(10) 0.084(2) Uani 1 1 d . . .
C4 C 0.4066(10) 0.2057(6) 0.1350(14) 0.092(3) Uani 1 1 d . . .
H4 H 0.3731 0.1542 0.1684 0.111 Uiso 1 1 calc R . .
C2 C 0.5402(9) 0.2802(7) 0.0007(13) 0.096(3) Uani 1 1 d . . .
H2 H 0.6025 0.2795 -0.0605 0.116 Uiso 1 1 calc R . .
C12 C 0.5046(9) 0.6082(6) 0.0135(15) 0.097(3) Uani 1 1 d . . .
H12A H 0.5008 0.6138 -0.0872 0.116 Uiso 1 1 calc R . .
H12B H 0.5780 0.6321 0.0443 0.116 Uiso 1 1 calc R . .
C11 C 0.4079(12) 0.6593(6) 0.0785(14) 0.109(4) Uani 1 1 d . . .
H11A H 0.4149 0.6560 0.1792 0.131 Uiso 1 1 calc R . .
H11B H 0.4153 0.7207 0.0519 0.131 Uiso 1 1 calc R . .
C6 C 0.2639(11) 0.2996(8) 0.2639(13) 0.100(4) Uani 1 1 d . . .
C7 C 0.1257(10) 0.4089(8) 0.3657(17) 0.108(4) Uani 1 1 d . . .
H7A H 0.1278 0.3842 0.4590 0.130 Uiso 1 1 calc R . .
H7B H 0.0540 0.3914 0.3214 0.130 Uiso 1 1 calc R . .
C8 C 0.1342(9) 0.5092(8) 0.3723(18) 0.113(4) Uani 1 1 d . . .
H8A H 0.0660 0.5327 0.4179 0.135 Uiso 1 1 calc R . .
H8B H 0.2011 0.5258 0.4273 0.135 Uiso 1 1 calc R . .
N4 N 0.2930(7) 0.6277(5) 0.0375(12) 0.097(3) Uani 1 1 d . . .
H4A H 0.2890 0.5699 0.0580 0.116 Uiso 0.75 1 calc PR . .
H4B H 0.2870 0.6328 -0.0558 0.116 Uiso 0.75 1 calc PR . .
C9 C 0.1641(16) 0.6412(9) 0.234(2) 0.155(6) Uani 1 1 d . . .
H9A H 0.0958 0.6711 0.2681 0.186 Uiso 1 1 calc R . .
H9B H 0.2276 0.6552 0.2958 0.186 Uiso 1 1 calc R . .
O1 O 0.5815(6) 0.4529(4) -0.1322(9) 0.097(2) Uani 1 1 d . . .
C15 C 0.1895(13) 0.6724(9) 0.1023(19) 0.136(5) Uani 1 1 d . . .
H15A H 0.2042 0.7352 0.1080 0.164 Uiso 1 1 calc R . .
H15B H 0.1229 0.6638 0.0424 0.164 Uiso 1 1 calc R . .

loop_
_atom_site_aniso_label
_atom_site_aniso_U_11
_atom_site_aniso_U_22
_atom_site_aniso_U_33
_atom_site_aniso_U_23
_atom_site_aniso_U_13
_atom_site_aniso_U_12
O6 0.215(11) 0.193(9) 0.082(8) -0.030(6) 0.020(7) -0.015(7)
Cl1 0.1004(19) 0.121(2) 0.105(3) -0.005(2) -0.001(2) -0.0088(19)
C1 0.084(6) 0.068(7) 0.068(7) -0.001(5) -0.006(6) 0.017(6)
N3 0.094(5) 0.069(5) 0.088(7) 0.015(5) 0.005(5) -0.023(5)
N2 0.108(6) 0.064(5) 0.137(8) 0.006(5) 0.044(6) 0.000(4)
C3 0.120(8) 0.076(8) 0.081(9) -0.004(6) -0.015(8) 0.026(7)
C14 0.075(7) 0.076(8) 0.092(10) -0.006(8) -0.008(7) 0.013(6)
N5 0.108(7) 0.123(8) 0.099(8) 0.015(7) 0.030(6) 0.027(6)
C5 0.088(6) 0.080(7) 0.067(7) 0.005(6) 0.013(6) 0.018(6)
O2 0.136(6) 0.101(5) 0.115(7) 0.019(5) 0.010(5) -0.004(5)
N1 0.082(5) 0.076(6) 0.095(7) 0.016(5) 0.012(5) 0.006(4)
C4 0.100(7) 0.075(7) 0.102(9) -0.005(6) -0.005(7) 0.001(6)
C2 0.111(8) 0.090(8) 0.089(9) 0.001(7) 0.008(7) 0.021(7)
C12 0.110(7) 0.082(7) 0.098(9) -0.017(7) 0.008(7) 0.015(6)
C11 0.186(13) 0.066(6) 0.076(9) 0.006(5) -0.023(9) 0.010(7)
C6 0.137(10) 0.068(7) 0.094(11) 0.034(7) -0.018(8) -0.007(8)
C7 0.085(7) 0.126(9) 0.113(10) -0.020(8) 0.032(7) -0.031(6)
C8 0.087(7) 0.115(9) 0.135(13) -0.013(10) 0.035(8) 0.023(7)
N4 0.098(5) 0.090(5) 0.102(8) 0.023(5) 0.000(6) 0.000(5)
C9 0.209(14) 0.084(10) 0.172(19) 0.006(9) 0.058(13) 0.054(9)
O1 0.102(5) 0.097(5) 0.090(6) -0.004(5) 0.021(5) 0.001(4)
C15 0.155(11) 0.119(10) 0.136(14) 0.009(10) 0.032(10) 0.061(8)

loop_
_atom_type_symbol
_atom_type_description
_atom_type_scat_dispersion_real
_atom_type_scat_dispersion_imag
_atom_type_scat_source
C C 0.0033 0.0016 'International Tables Vol C Tables 4.2.6.8 and 6.1.1.4'
H H 0.0000 0.0000 'International Tables Vol C Tables 4.2.6.8 and 6.1.1.4'
N N 0.0061 0.0033 'International Tables Vol C Tables 4.2.6.8 and 6.1.1.4'
O O 0.0106 0.0060 'International Tables Vol C Tables 4.2.6.8 and 6.1.1.4'
Cl Cl 0.1484 0.1585 'International Tables Vol C Tables 4.2.6.8 and 6.1.1.4'

loop_
_geom_angle_atom_site_label_1
_geom_angle_atom_site_label_2
_geom_angle_atom_site_label_3
_geom_angle
_geom_angle_site_symmetry_1
_geom_angle_site_symmetry_3
_geom_angle_publ_flag
O5 Cl1 O15 71.9(15) . . ?
O5 Cl1 O4 132.9(16) . . ?
O15 Cl1 O4 127.9(18) . . ?
O5 Cl1 O6 106.9(12) . . ?
O15 Cl1 O6 110.3(13) . . ?
O4 Cl1 O6 103.6(15) . . ?
O5 Cl1 O14 62.3(13) . . ?
O15 Cl1 O14 123.9(17) . . ?
O4 Cl1 O14 73.2(16) . . ?
O6 Cl1 O14 112.7(12) . . ?
O5 Cl1 O3 107.8(15) . . ?
O4 Cl1 O3 101.6(15) . . ?
O6 Cl1 O3 99.2(12) . . ?
O14 Cl1 O3 148.1(16) . . ?
O5 Cl1 O13 138.6(16) . . ?
O15 Cl1 O13 94.3(16) . . ?
O6 Cl1 O13 114.4(13) . . ?
O14 Cl1 O13 99.0(15) . . ?
O3 Cl1 O13 67.6(13) . . ?
N1 C1 C2 117.3(9) . . ?
N1 C1 C14 116.2(9) . . ?
C2 C1 C14 126.1(11) . . ?
C14 N3 C12 129.1(10) . . ?
C14 N3 H3A 115.4 . . ?
C12 N3 H3A 115.4 . . ?
C6 N2 C7 130.7(10) . . ?
C6 N2 H2A 114.6 . . ?
C7 N2 H2A 114.6 . . ?
C2 C3 C4 116.6(10) . . ?
C2 C3 H3 121.7 . . ?
C4 C3 H3 121.7 . . ?
O1 C14 N3 121.2(11) . . ?
O1 C14 C1 122.7(10) . . ?
N3 C14 C1 116.1(12) . . ?
C8 N5 C9 114.8(12) . . ?
C8 N5 H5A 108.6 . . ?
C9 N5 H5A 108.6 . . ?
C8 N5 H5B 108.6 . . ?
C9 N5 H5B 108.6 . . ?
H5A N5 H5B 107.5 . . ?
N1 C5 C4 122.7(10) . . ?
N1 C5 C6 113.6(9) . . ?
C4 C5 C6 123.6(11) . . ?
C5 N1 C1 120.5(8) . . ?
C3 C4 C5 118.4(10) . . ?
C3 C4 H4 120.8 . . ?
C5 C4 H4 120.8 . . ?
C3 C2 C1 124.3(11) . . ?
C3 C2 H2 117.8 . . ?
C1 C2 H2 117.8 . . ?
N3 C12 C11 110.9(9) . . ?
N3 C12 H12A 109.5 . . ?
C11 C12 H12A 109.5 . . ?
N3 C12 H12B 109.5 . . ?
C11 C12 H12B 109.5 . . ?
H12A C12 H12B 108.1 . . ?
N4 C11 C12 113.3(9) . . ?
N4 C11 H11A 108.9 . . ?
C12 C11 H11A 108.9 . . ?
N4 C11 H11B 108.9 . . ?
C12 C11 H11B 108.9 . . ?
H11A C11 H11B 107.7 . . ?
O2 C6 N2 120.4(12) . . ?
O2 C6 C5 120.7(11) . . ?
N2 C6 C5 118.7(10) . . ?
N2 C7 C8 107.2(9) . . ?
N2 C7 H7A 110.3 . . ?
C8 C7 H7A 110.3 . . ?
N2 C7 H7B 110.3 . . ?
C8 C7 H7B 110.3 . . ?
H7A C7 H7B 108.5 . . ?
N5 C8 C7 111.0(12) . . ?
N5 C8 H8A 109.4 . . ?
C7 C8 H8A 109.4 . . ?
N5 C8 H8B 109.4 . . ?
C7 C8 H8B 109.4 . . ?
H8A C8 H8B 108.0 . . ?
C11 N4 C15 117.5(11) . . ?
C11 N4 H4A 107.9 . . ?
C15 N4 H4A 107.9 . . ?
C11 N4 H4B 107.9 . . ?
C15 N4 H4B 107.9 . . ?
H4A N4 H4B 107.2 . . ?
C15 C9 N5 113.3(14) . . ?
C15 C9 H9A 108.9 . . ?
N5 C9 H9A 108.9 . . ?
C15 C9 H9B 108.9 . . ?
N5 C9 H9B 108.9 . . ?
H9A C9 H9B 107.7 . . ?
C9 C15 N4 112.9(12) . . ?
C9 C15 H15A 109.0 . . ?
N4 C15 H15A 109.0 . . ?
C9 C15 H15B 109.0 . . ?
N4 C15 H15B 109.0 . . ?
H15A C15 H15B 107.8 . . ?

loop_
_geom_bond_atom_site_label_1
_geom_bond_atom_site_label_2
_geom_bond_distance
_geom_bond_site_symmetry_2
_geom_bond_publ_flag
O6 Cl1 1.435(10) . ?
Cl1 O5 1.39(2) . ?
Cl1 O15 1.43(3) . ?
Cl1 O4 1.39(3) . ?
Cl1 O14 1.45(3) . ?
Cl1 O3 1.44(2) . ?
Cl1 O13 1.53(3) . ?
C1 N1 1.340(12) . ?
C1 C2 1.379(12) . ?
C1 C14 1.451(14) . ?
N3 C14 1.302(13) . ?
N3 C12 1.470(12) . ?
N3 H3A 0.8600 . ?
N2 C6 1.278(12) . ?
N2 C7 1.474(15) . ?
N2 H2A 0.8600 . ?
C3 C2 1.342(13) . ?
C3 C4 1.371(15) . ?
C3 H3 0.9300 . ?
C14 O1 1.248(13) . ?
N5 C8 1.414(18) . ?
N5 C9 1.470(16) . ?
N5 H5A 0.9000 . ?
N5 H5B 0.9000 . ?
C5 N1 1.299(11) . ?
C5 C4 1.395(13) . ?
C5 C6 1.450(15) . ?
O2 C6 1.266(11) . ?
C4 H4 0.9300 . ?
C2 H2 0.9300 . ?
C12 C11 1.498(15) . ?
C12 H12A 0.9700 . ?
C12 H12B 0.9700 . ?
C11 N4 1.467(14) . ?
C11 H11A 0.9700 . ?
C11 H11B 0.9700 . ?
C7 C8 1.528(15) . ?
C7 H7A 0.9700 . ?
C7 H7B 0.9700 . ?
C8 H8A 0.9700 . ?
C8 H8B 0.9700 . ?
N4 C15 1.511(15) . ?
N4 H4A 0.9000 . ?
N4 H4B 0.9000 . ?
C9 C15 1.38(2) . ?
C9 H9A 0.9700 . ?
C9 H9B 0.9700 . ?
C15 H15A 0.9700 . ?
C15 H15B 0.9700 . ?

loop_
_geom_torsion_atom_site_label_1
_geom_torsion_atom_site_label_2
_geom_torsion_atom_site_label_3
_geom_torsion_atom_site_label_4
_geom_torsion
_geom_torsion_site_symmetry_1
_geom_torsion_site_symmetry_2
_geom_torsion_site_symmetry_3
_geom_torsion_site_symmetry_4
_geom_torsion_publ_flag
C12 N3 C14 O1 7.4(17) . . . . ?
C12 N3 C14 C1 -171.6(8) . . . . ?
N1 C1 C14 O1 -155.4(10) . . . . ?
C2 C1 C14 O1 16.9(17) . . . . ?
N1 C1 C14 N3 23.5(14) . . . . ?
C2 C1 C14 N3 -164.2(10) . . . . ?
C4 C5 N1 C1 -2.0(15) . . . . ?
C6 C5 N1 C1 -178.2(9) . . . . ?
C2 C1 N1 C5 1.1(14) . . . . ?
C14 C1 N1 C5 174.1(9) . . . . ?
C2 C3 C4 C5 -1.6(16) . . . . ?
N1 C5 C4 C3 2.3(16) . . . . ?
C6 C5 C4 C3 178.1(11) . . . . ?
C4 C3 C2 C1 0.8(17) . . . . ?
N1 C1 C2 C3 -0.5(16) . . . . ?
C14 C1 C2 C3 -172.7(10) . . . . ?
C14 N3 C12 C11 148.2(11) . . . . ?
N3 C12 C11 N4 -59.2(13) . . . . ?
C7 N2 C6 O2 4(2) . . . . ?
C7 N2 C6 C5 178.6(14) . . . . ?
N1 C5 C6 O2 176.4(10) . . . . ?
C4 C5 C6 O2 0.3(17) . . . . ?
N1 C5 C6 N2 2.1(15) . . . . ?
C4 C5 C6 N2 -173.9(10) . . . . ?
C6 N2 C7 C8 170.1(13) . . . . ?
C9 N5 C8 C7 -174.2(10) . . . . ?
N2 C7 C8 N5 53.6(14) . . . . ?
C12 C11 N4 C15 177.4(11) . . . . ?
C8 N5 C9 C15 171.2(14) . . . . ?
N5 C9 C15 N4 -57(2) . . . . ?
C11 N4 C15 C9 -81.7(17) . . . . ?
